data_7203031
loop_
_publ_author_name
'Deacon, Glen B.'
'Hein, Stefanie'
'Junk, Peter C.'
'J\"ustel, Thomas'
'Lee, Winnie'
'Turner, David R.'

_publ_section_title
;
 Structural variations in rare earth benzoate complexes : Part II.
 Yttrium and terbium
;
_journal_issue 11
_journal_name_full CrystEngComm
_journal_page_first 1110
_journal_paper_doi 10.1039/b708589c
_journal_volume 9
_journal_year 2007
_chemical_formula_moiety 'C56 H70 O18 S4 Y2'
_chemical_formula_sum 'C56 H70 O18 S4 Y2'
_chemical_formula_weight 1337.18
_chemical_name_common {[Y(4-MeBA)3(DMSO)(H2O)].DMSO}2
_chemical_name_systematic
;
?
;
_space_group_IT_number 2
_symmetry_cell_setting triclinic
_symmetry_space_group_name_Hall '-P 1'
_symmetry_space_group_name_H-M 'P -1'
_atom_sites_solution_hydrogens geom
_atom_sites_solution_primary direct
_atom_sites_solution_secondary difmap
_audit_creation_method SHELXL-97
_cell_angle_alpha 99.577(2)
_cell_angle_beta 106.649(3)
_cell_angle_gamma 102.216(2)
_cell_formula_units_Z 1
_cell_length_a 8.5475(4)
_cell_length_b 13.4364(8)
_cell_length_c 14.1992(8)
_cell_measurement_temperature 123(2)
_cell_volume 1481.45(14)
_computing_cell_refinement 'Bruker SMART (Bruker)'
_computing_data_collection 'Bruker SMART (Bruker)'
_computing_data_reduction 'Bruker SAINT (Bruker)'
_computing_molecular_graphics 'X-Seed (Barbour, 1999)'
_computing_publication_material 'CIFTAB (Sheldrick, 1997)'
_computing_structure_refinement 'SHELXL-97 (Sheldrick, 1997)'
_computing_structure_solution 'SHELXS-97 (Sheldrick, 1990)'
_diffrn_ambient_temperature 123(2)
_diffrn_measured_fraction_theta_full 0.998
_diffrn_measured_fraction_theta_max 0.998
_diffrn_measurement_device_type 'Bruker X8 Apex II CCD'
_diffrn_measurement_method 'phi and omega scans'
_diffrn_radiation_monochromator graphite
_diffrn_radiation_source 'fine-focus sealed tube'
_diffrn_radiation_type MoK\a
_diffrn_radiation_wavelength 0.71073
_diffrn_reflns_av_R_equivalents 0.0499
_diffrn_reflns_av_sigmaI/netI 0.0953
_diffrn_reflns_limit_h_max 5
_diffrn_reflns_limit_h_min -11
_diffrn_reflns_limit_k_max 17
_diffrn_reflns_limit_k_min -17
_diffrn_reflns_limit_l_max 18
_diffrn_reflns_limit_l_min -18
_diffrn_reflns_number 12131
_diffrn_reflns_theta_full 27.50
_diffrn_reflns_theta_max 27.50
_diffrn_reflns_theta_min 2.53
_exptl_absorpt_coefficient_mu 2.160
_exptl_absorpt_correction_T_max 0.7444
_exptl_absorpt_correction_T_min 0.5522
_exptl_absorpt_correction_type multi-scan
_exptl_absorpt_process_details SADABS
_exptl_crystal_colour colourless
_exptl_crystal_density_diffrn 1.499
_exptl_crystal_density_method 'not measured'
_exptl_crystal_description block
_exptl_crystal_F_000 692
_exptl_crystal_size_max 0.30
_exptl_crystal_size_mid 0.14
_exptl_crystal_size_min 0.14
_refine_diff_density_max 0.639
_refine_diff_density_min -0.789
_refine_diff_density_rms 0.110
_refine_ls_extinction_method none
_refine_ls_goodness_of_fit_ref 1.016
_refine_ls_hydrogen_treatment mixed
_refine_ls_matrix_type full
_refine_ls_number_parameters 372
_refine_ls_number_reflns 6806
_refine_ls_number_restraints 0
_refine_ls_restrained_S_all 1.016
_refine_ls_R_factor_all 0.0807
_refine_ls_R_factor_gt 0.0520
_refine_ls_shift/su_max 0.001
_refine_ls_shift/su_mean 0.000
_refine_ls_structure_factor_coef Fsqd
_refine_ls_weighting_details 'calc w=1/[\s^2^(Fo^2^)+(0.0410P)^2^+0.0000P] where P=(Fo^2^+2Fc^2^)/3'
_refine_ls_weighting_scheme calc
_refine_ls_wR_factor_gt 0.0978
_refine_ls_wR_factor_ref 0.1091
_reflns_number_gt 5098
_reflns_number_total 6806
_reflns_threshold_expression >2sigma(I)
_cod_data_source_file b708589c.txt
_cod_data_source_block 6
_cod_depositor_comments
;
The following automatic conversions were performed:
'_exptl_absorpt_correction_type' value 'Multi-scan' changed to
'multi-scan' according to
'/home/saulius/struct/CIF-dictionaries/cif_core.dic' dictionary named
'cif_core.dic' version 2.4.1 from 2010-06-29.

Automatic conversion script
Id: cif_fix_enum 1527 2010-12-29 10:47:43Z saulius 
;
_cod_original_sg_symbol_H-M P-1
_cod_database_code 7203031

loop_
_symmetry_equiv_pos_as_xyz
'x, y, z'
'-x, -y, -z'

loop_
_atom_site_label
_atom_site_type_symbol
_atom_site_fract_x
_atom_site_fract_y
_atom_site_fract_z
_atom_site_U_iso_or_equiv
_atom_site_adp_type
_atom_site_occupancy
_atom_site_symmetry_multiplicity
_atom_site_calc_flag
_atom_site_refinement_flags
_atom_site_disorder_assembly
_atom_site_disorder_group
Y1 Y 1.18403(4) 1.06946(3) 0.41792(3) 0.00906(10) Uani 1 1 d . . .
S1 S 1.27441(11) 0.88480(7) 0.25697(7) 0.0140(2) Uani 1 1 d . . .
O2 O 0.9282(3) 1.12158(19) 0.38002(19) 0.0139(5) Uani 1 1 d . . .
C1 C 0.9153(4) 1.1189(3) 0.2881(3) 0.0123(7) Uani 1 1 d . . .
H2O H 1.228(5) 0.925(3) 0.544(3) 0.018(13) Uiso 1 1 d . . .
S2 S 1.04599(12) 0.39862(9) 0.12645(8) 0.0239(2) Uani 1 1 d . . .
O1 O 1.0329(3) 1.10206(19) 0.25557(19) 0.0140(5) Uani 1 1 d . . .
C2 C 0.7578(4) 1.1326(3) 0.2183(3) 0.0135(8) Uani 1 1 d . . .
H1O H 1.334(8) 0.917(5) 0.502(5) 0.08(2) Uiso 1 1 d . . .
O3 O 1.3365(3) 1.24206(19) 0.4251(2) 0.0166(6) Uani 1 1 d . . .
C3 C 0.7374(5) 1.1270(3) 0.1165(3) 0.0201(9) Uani 1 1 d . . .
H3 H 0.8273 1.1189 0.0918 0.024 Uiso 1 1 calc R . .
O4 O 1.4873(3) 1.15256(19) 0.51107(19) 0.0132(5) Uani 1 1 d . . .
C4 C 0.5873(5) 1.1332(3) 0.0516(3) 0.0247(9) Uani 1 1 d . . .
H4 H 0.5755 1.1291 -0.0177 0.030 Uiso 1 1 calc R . .
O5 O 0.9812(3) 0.91139(19) 0.32447(19) 0.0141(6) Uani 1 1 d . . .
C5 C 0.4531(5) 1.1453(3) 0.0844(3) 0.0193(9) Uani 1 1 d . . .
O6 O 0.8445(3) 0.87403(19) 0.43169(18) 0.0148(6) Uani 1 1 d . . .
C6 C 0.4751(5) 1.1546(3) 0.1867(3) 0.0184(8) Uani 1 1 d . . .
H6 H 0.3865 1.1654 0.2116 0.022 Uiso 1 1 calc R . .
O7 O 1.3256(3) 0.99510(19) 0.32355(18) 0.0142(6) Uani 1 1 d . . .
C7 C 0.6264(4) 1.1482(3) 0.2529(3) 0.0175(8) Uani 1 1 d . . .
H7 H 0.6399 1.1546 0.3226 0.021 Uiso 1 1 calc R . .
O8 O 1.2675(4) 0.9483(2) 0.5089(2) 0.0155(6) Uani 1 1 d . . .
C8 C 0.2883(5) 1.1483(3) 0.0115(3) 0.0295(11) Uani 1 1 d . . .
H8A H 0.2674 1.1029 -0.0550 0.044 Uiso 1 1 calc R . .
H8B H 0.2948 1.2205 0.0052 0.044 Uiso 1 1 calc R . .
H8C H 0.1954 1.1236 0.0367 0.044 Uiso 1 1 calc R . .
O9 O 1.0094(4) 0.3409(2) 0.0190(2) 0.0339(8) Uani 1 1 d . . .
C9 C 1.4770(4) 1.2356(3) 0.4819(3) 0.0116(7) Uani 1 1 d . . .
C10 C 1.6291(4) 1.3291(3) 0.5170(3) 0.0121(8) Uani 1 1 d . . .
C11 C 1.6167(5) 1.4191(3) 0.4832(3) 0.0180(8) Uani 1 1 d . . .
H11 H 1.5144 1.4197 0.4343 0.022 Uiso 1 1 calc R . .
C12 C 1.7530(5) 1.5081(3) 0.5204(3) 0.0190(8) Uani 1 1 d . . .
H12 H 1.7430 1.5692 0.4964 0.023 Uiso 1 1 calc R . .
C13 C 1.9040(4) 1.5100(3) 0.5921(3) 0.0154(8) Uani 1 1 d . . .
C14 C 1.9154(5) 1.4183(3) 0.6233(3) 0.0175(8) Uani 1 1 d . . .
H14 H 2.0186 1.4171 0.6710 0.021 Uiso 1 1 calc R . .
C15 C 1.7805(4) 1.3288(3) 0.5869(3) 0.0144(8) Uani 1 1 d . . .
H15 H 1.7913 1.2672 0.6096 0.017 Uiso 1 1 calc R . .
C16 C 2.0502(4) 1.6083(3) 0.6345(3) 0.0194(9) Uani 1 1 d . . .
H16A H 2.1575 1.5891 0.6532 0.029 Uiso 1 1 calc R . .
H16B H 2.0400 1.6504 0.6947 0.029 Uiso 1 1 calc R . .
H16C H 2.0481 1.6491 0.5833 0.029 Uiso 1 1 calc R . .
C17 C 0.8817(4) 0.8498(3) 0.3527(3) 0.0115(7) Uani 1 1 d . . .
C18 C 0.8009(4) 0.7405(3) 0.2874(3) 0.0112(7) Uani 1 1 d . . .
C19 C 0.8333(4) 0.7105(3) 0.1982(3) 0.0145(8) Uani 1 1 d . . .
H19 H 0.9023 0.7609 0.1768 0.017 Uiso 1 1 calc R . .
C20 C 0.7669(4) 0.6085(3) 0.1400(3) 0.0166(8) Uani 1 1 d . . .
H20 H 0.7900 0.5898 0.0788 0.020 Uiso 1 1 calc R . .
C21 C 0.6667(4) 0.5330(3) 0.1701(3) 0.0179(8) Uani 1 1 d . . .
C22 C 0.6325(4) 0.5634(3) 0.2596(3) 0.0189(9) Uani 1 1 d . . .
H22 H 0.5625 0.5131 0.2807 0.023 Uiso 1 1 calc R . .
C23 C 0.6987(4) 0.6650(3) 0.3176(3) 0.0152(8) Uani 1 1 d . . .
H23 H 0.6750 0.6840 0.3784 0.018 Uiso 1 1 calc R . .
C24 C 0.5968(5) 0.4209(3) 0.1074(3) 0.0241(9) Uani 1 1 d . . .
H24A H 0.4776 0.4088 0.0667 0.036 Uiso 1 1 calc R . .
H24B H 0.6051 0.3729 0.1524 0.036 Uiso 1 1 calc R . .
H24C H 0.6626 0.4083 0.0625 0.036 Uiso 1 1 calc R . .
C25 C 1.1686(5) 0.8972(3) 0.1333(3) 0.0193(9) Uani 1 1 d . . .
H25A H 1.0572 0.9075 0.1297 0.029 Uiso 1 1 calc R . .
H25B H 1.1539 0.8332 0.0831 0.029 Uiso 1 1 calc R . .
H25C H 1.2367 0.9576 0.1190 0.029 Uiso 1 1 calc R . .
C26 C 1.4677(5) 0.8672(3) 0.2424(3) 0.0204(9) Uani 1 1 d . . .
H26A H 1.5408 0.8589 0.3061 0.031 Uiso 1 1 calc R . .
H26B H 1.5258 0.9286 0.2245 0.031 Uiso 1 1 calc R . .
H26C H 1.4428 0.8043 0.1885 0.031 Uiso 1 1 calc R . .
C27 C 1.1959(5) 0.3458(3) 0.2048(3) 0.0269(10) Uani 1 1 d . . .
H27A H 1.1396 0.2742 0.2046 0.040 Uiso 1 1 calc R . .
H27B H 1.2402 0.3896 0.2742 0.040 Uiso 1 1 calc R . .
H27C H 1.2897 0.3447 0.1783 0.040 Uiso 1 1 calc R . .
C28 C 1.1853(5) 0.5245(3) 0.1433(3) 0.0270(10) Uani 1 1 d . . .
H28A H 1.1229 0.5659 0.1042 0.040 Uiso 1 1 calc R . .
H28B H 1.2798 0.5158 0.1196 0.040 Uiso 1 1 calc R . .
H28C H 1.2298 0.5609 0.2153 0.040 Uiso 1 1 calc R . .

loop_
_atom_site_aniso_label
_atom_site_aniso_U_11
_atom_site_aniso_U_22
_atom_site_aniso_U_33
_atom_site_aniso_U_23
_atom_site_aniso_U_13
_atom_site_aniso_U_12
Y1 0.00666(16) 0.00892(18) 0.01131(18) 0.00196(13) 0.00319(12) 0.00167(12)
S1 0.0136(4) 0.0141(5) 0.0147(5) 0.0029(4) 0.0052(4) 0.0044(4)
O2 0.0118(12) 0.0179(14) 0.0144(14) 0.0055(11) 0.0051(10) 0.0064(10)
C1 0.0113(17) 0.0068(18) 0.016(2) 0.0043(15) 0.0027(14) -0.0010(13)
S2 0.0205(5) 0.0311(6) 0.0205(6) 0.0058(5) 0.0076(4) 0.0070(4)
O1 0.0122(12) 0.0152(14) 0.0160(14) 0.0040(11) 0.0071(10) 0.0033(10)
C2 0.0128(18) 0.0106(19) 0.0133(19) 0.0019(15) 0.0000(14) 0.0020(14)
O3 0.0099(12) 0.0129(14) 0.0253(16) 0.0070(12) 0.0039(11) 0.0004(10)
C3 0.020(2) 0.025(2) 0.014(2) 0.0034(17) 0.0051(16) 0.0075(17)
O4 0.0117(12) 0.0111(13) 0.0166(14) 0.0054(11) 0.0039(10) 0.0024(10)
C4 0.030(2) 0.028(2) 0.014(2) 0.0051(18) 0.0006(17) 0.0132(19)
O5 0.0119(12) 0.0112(14) 0.0182(14) 0.0023(11) 0.0057(11) 0.0014(10)
C5 0.020(2) 0.012(2) 0.021(2) 0.0017(16) -0.0012(16) 0.0075(15)
O6 0.0148(13) 0.0167(14) 0.0119(13) 0.0017(11) 0.0038(10) 0.0049(10)
C6 0.0168(19) 0.016(2) 0.023(2) 0.0070(17) 0.0036(16) 0.0070(15)
O7 0.0136(13) 0.0134(14) 0.0139(14) -0.0020(11) 0.0060(10) 0.0026(10)
C7 0.0161(19) 0.017(2) 0.020(2) 0.0064(17) 0.0052(16) 0.0050(15)
O8 0.0151(14) 0.0196(16) 0.0208(16) 0.0128(13) 0.0118(12) 0.0092(12)
C8 0.025(2) 0.026(3) 0.028(3) 0.002(2) -0.0055(18) 0.0110(19)
O9 0.0430(18) 0.0328(19) 0.0170(16) 0.0029(14) 0.0050(14) 0.0014(15)
C9 0.0109(17) 0.0128(19) 0.0129(19) 0.0036(15) 0.0062(14) 0.0036(14)
C10 0.0081(17) 0.015(2) 0.0138(19) 0.0021(15) 0.0065(14) 0.0007(14)
C11 0.0138(19) 0.018(2) 0.023(2) 0.0082(17) 0.0053(16) 0.0046(15)
C12 0.0190(19) 0.014(2) 0.026(2) 0.0102(17) 0.0069(17) 0.0053(15)
C13 0.0143(18) 0.016(2) 0.016(2) 0.0005(16) 0.0103(15) 0.0015(15)
C14 0.0136(18) 0.017(2) 0.020(2) 0.0020(17) 0.0056(15) 0.0010(15)
C15 0.0117(17) 0.015(2) 0.017(2) 0.0050(16) 0.0036(15) 0.0050(14)
C16 0.0168(19) 0.017(2) 0.022(2) 0.0011(17) 0.0091(16) 0.0000(16)
C17 0.0072(16) 0.016(2) 0.0132(19) 0.0052(15) 0.0021(14) 0.0074(14)
C18 0.0078(16) 0.0130(19) 0.0115(19) 0.0038(15) 0.0004(14) 0.0038(14)
C19 0.0100(17) 0.019(2) 0.0138(19) 0.0057(16) 0.0033(14) 0.0019(15)
C20 0.0177(19) 0.017(2) 0.015(2) 0.0040(16) 0.0052(15) 0.0049(15)
C21 0.0142(19) 0.016(2) 0.018(2) 0.0005(16) -0.0004(15) 0.0047(15)
C22 0.0142(19) 0.015(2) 0.027(2) 0.0083(17) 0.0062(16) 0.0010(15)
C23 0.0136(18) 0.020(2) 0.014(2) 0.0042(16) 0.0065(15) 0.0050(15)
C24 0.020(2) 0.018(2) 0.028(2) 0.0000(18) 0.0049(18) 0.0012(17)
C25 0.0157(19) 0.022(2) 0.017(2) 0.0026(17) 0.0023(16) 0.0043(16)
C26 0.018(2) 0.028(2) 0.018(2) 0.0026(18) 0.0078(16) 0.0123(17)
C27 0.023(2) 0.035(3) 0.027(2) 0.010(2) 0.0127(18) 0.0097(19)
C28 0.031(2) 0.028(3) 0.024(2) 0.0057(19) 0.0090(19) 0.0108(19)

loop_
_atom_type_symbol
_atom_type_description
_atom_type_scat_dispersion_real
_atom_type_scat_dispersion_imag
_atom_type_scat_source
C C 0.0033 0.0016 'International Tables Vol C Tables 4.2.6.8 and 6.1.1.4'
H H 0.0000 0.0000 'International Tables Vol C Tables 4.2.6.8 and 6.1.1.4'
O O 0.0106 0.0060 'International Tables Vol C Tables 4.2.6.8 and 6.1.1.4'
S S 0.1246 0.1234 'International Tables Vol C Tables 4.2.6.8 and 6.1.1.4'
Y Y -2.7962 3.5667 'International Tables Vol C Tables 4.2.6.8 and 6.1.1.4'

loop_
_geom_angle_atom_site_label_1
_geom_angle_atom_site_label_2
_geom_angle_atom_site_label_3
_geom_angle
_geom_angle_site_symmetry_1
_geom_angle_site_symmetry_3
_geom_angle_publ_flag
O6 Y1 O7 150.40(9) 2_776 . ?
O6 Y1 O5 111.99(9) 2_776 . ?
O7 Y1 O5 78.37(8) . . ?
O6 Y1 O8 76.60(10) 2_776 . ?
O7 Y1 O8 79.21(10) . . ?
O5 Y1 O8 76.91(9) . . ?
O6 Y1 O3 90.60(9) 2_776 . ?
O7 Y1 O3 92.07(9) . . ?
O5 Y1 O3 149.54(9) . . ?
O8 Y1 O3 130.10(9) . . ?
O6 Y1 O2 74.54(8) 2_776 . ?
O7 Y1 O2 134.95(9) . . ?
O5 Y1 O2 77.99(8) . . ?
O8 Y1 O2 130.64(10) . . ?
O3 Y1 O2 89.39(8) . . ?
O6 Y1 O4 83.51(8) 2_776 . ?
O7 Y1 O4 74.37(8) . . ?
O5 Y1 O4 144.76(8) . . ?
O8 Y1 O4 76.41(9) . . ?
O3 Y1 O4 54.11(8) . . ?
O2 Y1 O4 137.24(8) . . ?
O6 Y1 O1 126.49(8) 2_776 . ?
O7 Y1 O1 82.66(8) . . ?
O5 Y1 O1 73.89(8) . . ?
O8 Y1 O1 148.13(9) . . ?
O3 Y1 O1 76.24(8) . . ?
O2 Y1 O1 54.09(8) . . ?
O4 Y1 O1 123.24(8) . . ?
O6 Y1 C9 86.71(10) 2_776 . ?
O7 Y1 C9 82.46(9) . . ?
O5 Y1 C9 160.46(9) . . ?
O8 Y1 C9 103.27(10) . . ?
O3 Y1 C9 27.07(9) . . ?
O2 Y1 C9 113.99(9) . . ?
O4 Y1 C9 27.04(9) . . ?
O1 Y1 C9 100.04(9) . . ?
O6 Y1 C1 101.02(10) 2_776 . ?
O7 Y1 C1 108.57(10) . . ?
O5 Y1 C1 72.70(9) . . ?
O8 Y1 C1 146.04(10) . . ?
O3 Y1 C1 83.42(9) . . ?
O2 Y1 C1 27.10(9) . . ?
O4 Y1 C1 137.46(9) . . ?
O1 Y1 C1 27.06(9) . . ?
C9 Y1 C1 110.46(10) . . ?
O6 Y1 Y1 46.85(6) 2_776 2_776 ?
O7 Y1 Y1 132.77(6) . 2_776 ?
O5 Y1 Y1 65.18(6) . 2_776 ?
O8 Y1 Y1 64.53(7) . 2_776 ?
O3 Y1 Y1 134.25(6) . 2_776 ?
O2 Y1 Y1 66.45(6) . 2_776 ?
O4 Y1 Y1 121.11(6) . 2_776 ?
O1 Y1 Y1 112.69(6) . 2_776 ?
C9 Y1 Y1 132.99(7) . 2_776 ?
C1 Y1 Y1 88.82(7) . 2_776 ?
O7 S1 C26 103.98(16) . . ?
O7 S1 C25 104.33(17) . . ?
C26 S1 C25 100.13(18) . . ?
C1 O2 Y1 94.4(2) . . ?
O1 C1 O2 120.3(3) . . ?
O1 C1 C2 120.4(3) . . ?
O2 C1 C2 119.3(3) . . ?
O1 C1 Y1 62.05(18) . . ?
O2 C1 Y1 58.48(17) . . ?
C2 C1 Y1 172.9(2) . . ?
O9 S2 C28 106.00(19) . . ?
O9 S2 C27 106.43(19) . . ?
C28 S2 C27 97.9(2) . . ?
C1 O1 Y1 90.9(2) . . ?
C7 C2 C3 118.5(3) . . ?
C7 C2 C1 120.6(3) . . ?
C3 C2 C1 120.8(3) . . ?
C9 O3 Y1 94.5(2) . . ?
C4 C3 C2 120.2(4) . . ?
C4 C3 H3 119.9 . . ?
C2 C3 H3 119.9 . . ?
C9 O4 Y1 90.9(2) . . ?
C3 C4 C5 121.8(4) . . ?
C3 C4 H4 119.1 . . ?
C5 C4 H4 119.1 . . ?
C17 O5 Y1 129.1(2) . . ?
C4 C5 C6 118.2(3) . . ?
C4 C5 C8 120.9(4) . . ?
C6 C5 C8 121.0(4) . . ?
C17 O6 Y1 172.1(2) . 2_776 ?
C5 C6 C7 120.4(4) . . ?
C5 C6 H6 119.8 . . ?
C7 C6 H6 119.8 . . ?
S1 O7 Y1 128.73(14) . . ?
C2 C7 C6 120.9(4) . . ?
C2 C7 H7 119.6 . . ?
C6 C7 H7 119.6 . . ?
Y1 O8 H2O 127(3) . . ?
Y1 O8 H1O 126(4) . . ?
H2O O8 H1O 106(5) . . ?
C5 C8 H8A 109.5 . . ?
C5 C8 H8B 109.5 . . ?
H8A C8 H8B 109.5 . . ?
C5 C8 H8C 109.5 . . ?
H8A C8 H8C 109.5 . . ?
H8B C8 H8C 109.5 . . ?
O4 C9 O3 120.5(3) . . ?
O4 C9 C10 120.4(3) . . ?
O3 C9 C10 119.2(3) . . ?
O4 C9 Y1 62.01(18) . . ?
O3 C9 Y1 58.45(17) . . ?
C10 C9 Y1 176.9(2) . . ?
C11 C10 C15 119.2(3) . . ?
C11 C10 C9 119.7(3) . . ?
C15 C10 C9 121.0(3) . . ?
C12 C11 C10 120.1(4) . . ?
C12 C11 H11 119.9 . . ?
C10 C11 H11 119.9 . . ?
C11 C12 C13 121.4(4) . . ?
C11 C12 H12 119.3 . . ?
C13 C12 H12 119.3 . . ?
C12 C13 C14 117.6(3) . . ?
C12 C13 C16 121.1(4) . . ?
C14 C13 C16 121.3(3) . . ?
C15 C14 C13 121.6(4) . . ?
C15 C14 H14 119.2 . . ?
C13 C14 H14 119.2 . . ?
C14 C15 C10 119.9(4) . . ?
C14 C15 H15 120.0 . . ?
C10 C15 H15 120.0 . . ?
C13 C16 H16A 109.5 . . ?
C13 C16 H16B 109.5 . . ?
H16A C16 H16B 109.5 . . ?
C13 C16 H16C 109.5 . . ?
H16A C16 H16C 109.5 . . ?
H16B C16 H16C 109.5 . . ?
O5 C17 O6 124.5(3) . . ?
O5 C17 C18 117.5(3) . . ?
O6 C17 C18 118.0(3) . . ?
C19 C18 C23 118.5(3) . . ?
C19 C18 C17 120.5(3) . . ?
C23 C18 C17 120.9(3) . . ?
C20 C19 C18 121.2(3) . . ?
C20 C19 H19 119.4 . . ?
C18 C19 H19 119.4 . . ?
C19 C20 C21 120.5(4) . . ?
C19 C20 H20 119.7 . . ?
C21 C20 H20 119.7 . . ?
C20 C21 C22 118.4(4) . . ?
C20 C21 C24 120.6(4) . . ?
C22 C21 C24 121.0(4) . . ?
C23 C22 C21 120.9(4) . . ?
C23 C22 H22 119.5 . . ?
C21 C22 H22 119.5 . . ?
C22 C23 C18 120.4(3) . . ?
C22 C23 H23 119.8 . . ?
C18 C23 H23 119.8 . . ?
C21 C24 H24A 109.5 . . ?
C21 C24 H24B 109.5 . . ?
H24A C24 H24B 109.5 . . ?
C21 C24 H24C 109.5 . . ?
H24A C24 H24C 109.5 . . ?
H24B C24 H24C 109.5 . . ?
S1 C25 H25A 109.5 . . ?
S1 C25 H25B 109.5 . . ?
H25A C25 H25B 109.5 . . ?
S1 C25 H25C 109.5 . . ?
H25A C25 H25C 109.5 . . ?
H25B C25 H25C 109.5 . . ?
S1 C26 H26A 109.5 . . ?
S1 C26 H26B 109.5 . . ?
H26A C26 H26B 109.5 . . ?
S1 C26 H26C 109.5 . . ?
H26A C26 H26C 109.5 . . ?
H26B C26 H26C 109.5 . . ?
S2 C27 H27A 109.5 . . ?
S2 C27 H27B 109.5 . . ?
H27A C27 H27B 109.5 . . ?
S2 C27 H27C 109.5 . . ?
H27A C27 H27C 109.5 . . ?
H27B C27 H27C 109.5 . . ?
S2 C28 H28A 109.5 . . ?
S2 C28 H28B 109.5 . . ?
H28A C28 H28B 109.5 . . ?
S2 C28 H28C 109.5 . . ?
H28A C28 H28C 109.5 . . ?
H28B C28 H28C 109.5 . . ?

loop_
_geom_bond_atom_site_label_1
_geom_bond_atom_site_label_2
_geom_bond_distance
_geom_bond_site_symmetry_2
_geom_bond_publ_flag
Y1 O6 2.244(2) 2_776 ?
Y1 O7 2.292(2) . ?
Y1 O5 2.337(2) . ?
Y1 O8 2.343(3) . ?
Y1 O3 2.378(2) . ?
Y1 O2 2.379(2) . ?
Y1 O4 2.456(2) . ?
Y1 O1 2.458(2) . ?
Y1 C9 2.781(3) . ?
Y1 C1 2.783(4) . ?
Y1 Y1 4.6883(7) 2_776 ?
S1 O7 1.518(2) . ?
S1 C26 1.782(4) . ?
S1 C25 1.783(4) . ?
O2 C1 1.271(4) . ?
C1 O1 1.266(4) . ?
C1 C2 1.493(5) . ?
S2 O9 1.503(3) . ?
S2 C28 1.785(4) . ?
S2 C27 1.792(4) . ?
C2 C7 1.389(5) . ?
C2 C3 1.392(5) . ?
O3 C9 1.269(4) . ?
C3 C4 1.377(5) . ?
C3 H3 0.9500 . ?
O4 C9 1.265(4) . ?
C4 C5 1.386(5) . ?
C4 H4 0.9500 . ?
O5 C17 1.255(4) . ?
C5 C6 1.390(5) . ?
C5 C8 1.504(5) . ?
O6 C17 1.262(4) . ?
O6 Y1 2.244(2) 2_776 ?
C6 C7 1.394(5) . ?
C6 H6 0.9500 . ?
C7 H7 0.9500 . ?
O8 H2O 0.76(4) . ?
O8 H1O 0.79(6) . ?
C8 H8A 0.9800 . ?
C8 H8B 0.9800 . ?
C8 H8C 0.9800 . ?
C9 C10 1.498(5) . ?
C10 C11 1.387(5) . ?
C10 C15 1.388(5) . ?
C11 C12 1.383(5) . ?
C11 H11 0.9500 . ?
C12 C13 1.388(5) . ?
C12 H12 0.9500 . ?
C13 C14 1.391(5) . ?
C13 C16 1.507(5) . ?
C14 C15 1.380(5) . ?
C14 H14 0.9500 . ?
C15 H15 0.9500 . ?
C16 H16A 0.9800 . ?
C16 H16B 0.9800 . ?
C16 H16C 0.9800 . ?
C17 C18 1.498(5) . ?
C18 C19 1.385(5) . ?
C18 C23 1.400(5) . ?
C19 C20 1.382(5) . ?
C19 H19 0.9500 . ?
C20 C21 1.390(5) . ?
C20 H20 0.9500 . ?
C21 C22 1.400(5) . ?
C21 C24 1.513(5) . ?
C22 C23 1.376(5) . ?
C22 H22 0.9500 . ?
C23 H23 0.9500 . ?
C24 H24A 0.9800 . ?
C24 H24B 0.9800 . ?
C24 H24C 0.9800 . ?
C25 H25A 0.9800 . ?
C25 H25B 0.9800 . ?
C25 H25C 0.9800 . ?
C26 H26A 0.9800 . ?
C26 H26B 0.9800 . ?
C26 H26C 0.9800 . ?
C27 H27A 0.9800 . ?
C27 H27B 0.9800 . ?
C27 H27C 0.9800 . ?
C28 H28A 0.9800 . ?
C28 H28B 0.9800 . ?
C28 H28C 0.9800 . ?

loop_
_geom_hbond_atom_site_label_D
_geom_hbond_atom_site_label_H
_geom_hbond_atom_site_label_A
_geom_hbond_distance_DH
_geom_hbond_distance_HA
_geom_hbond_distance_DA
_geom_hbond_angle_DHA
_geom_hbond_site_symmetry_A
O8 H2O O2 0.76(4) 2.00(4) 2.740(4) 165(4) 2_776
O8 H1O O4 0.79(6) 1.99(6) 2.780(4) 177(6) 2_876
